data_4108869
loop_
_publ_author_name
'Chun-Long Chen'
'Alicia M. Beatty'

_publ_section_title
;
 Guest Inclusion and Structural Dynamics in 2-D Hydrogen-Bonded
 Metal-Organic Frameworks
;
_journal_name_full 'Journal of the American Chemical Society'
_journal_page_first 17222
_journal_page_last 17223
_journal_paper_doi 10.1021/ja806180z
_journal_volume 130
_journal_year 2008
_chemical_formula_sum 'C35 H44 Cu N4 O11'
_chemical_formula_weight 760.29
_chemical_name_systematic
; 
 ? 
;
_space_group_IT_number 15
_symmetry_cell_setting monoclinic
_symmetry_space_group_name_Hall '-C 2yc'
_symmetry_space_group_name_H-M 'C 1 2/c 1'
_atom_sites_solution_hydrogens geom
_atom_sites_solution_primary direct
_atom_sites_solution_secondary difmap
_audit_creation_method SHELXL-97
_cell_angle_alpha 90.00
_cell_angle_beta 94.193(3)
_cell_angle_gamma 90.00
_cell_formula_units_Z 4
_cell_length_a 20.354(3)
_cell_length_b 6.2351(10)
_cell_length_c 28.492(4)
_cell_measurement_temperature 300(2)
_cell_volume 3606.2(9)
_computing_cell_refinement 'Bruker SMART'
_computing_data_collection 'Bruker SMART'
_computing_data_reduction 'Bruker SAINT'
_computing_molecular_graphics 'Bruker SHELXTL'
_computing_publication_material 'Bruker SHELXTL'
_computing_structure_refinement 'SHELXL-97 (Sheldrick, 1997)'
_computing_structure_solution 'SHELXS-97 (Sheldrick, 1990)'
_diffrn_ambient_temperature 300(2)
_diffrn_measured_fraction_theta_full 1.000
_diffrn_measured_fraction_theta_max 1.000
_diffrn_measurement_device_type 'CCD area detector'
_diffrn_measurement_method 'phi and omega scans'
_diffrn_radiation_monochromator graphite
_diffrn_radiation_source 'fine-focus sealed tube'
_diffrn_radiation_type MoK\a
_diffrn_radiation_wavelength 0.71073
_diffrn_reflns_av_R_equivalents 0.0612
_diffrn_reflns_av_sigmaI/netI 0.0582
_diffrn_reflns_limit_h_max 23
_diffrn_reflns_limit_h_min -24
_diffrn_reflns_limit_k_max 7
_diffrn_reflns_limit_k_min -7
_diffrn_reflns_limit_l_max 33
_diffrn_reflns_limit_l_min -33
_diffrn_reflns_number 12771
_diffrn_reflns_theta_full 24.97
_diffrn_reflns_theta_max 24.97
_diffrn_reflns_theta_min 2.01
_exptl_absorpt_coefficient_mu 0.671
_exptl_absorpt_correction_T_max 0.9239
_exptl_absorpt_correction_T_min 0.8140
_exptl_absorpt_correction_type none
_exptl_crystal_colour blue
_exptl_crystal_density_diffrn 1.400
_exptl_crystal_density_meas 0
_exptl_crystal_description block
_exptl_crystal_F_000 1596
_exptl_crystal_size_max 0.32
_exptl_crystal_size_mid 0.14
_exptl_crystal_size_min 0.12
_refine_diff_density_max 0.303
_refine_diff_density_min -0.305
_refine_diff_density_rms 0.064
_refine_ls_extinction_method none
_refine_ls_goodness_of_fit_ref 1.013
_refine_ls_hydrogen_treatment mixed
_refine_ls_matrix_type full
_refine_ls_number_parameters 248
_refine_ls_number_reflns 3178
_refine_ls_number_restraints 0
_refine_ls_restrained_S_all 1.013
_refine_ls_R_factor_all 0.0809
_refine_ls_R_factor_gt 0.0408
_refine_ls_shift/su_max 0.011
_refine_ls_shift/su_mean 0.001
_refine_ls_structure_factor_coef Fsqd
_refine_ls_weighting_details 'calc w=1/[\s^2^(Fo^2^)+(0.0449P)^2^+5.0778P] where P=(Fo^2^+2Fc^2^)/3'
_refine_ls_weighting_scheme calc
_refine_ls_wR_factor_gt 0.0901
_refine_ls_wR_factor_ref 0.1077
_reflns_number_gt 2120
_reflns_number_total 3178
_reflns_threshold_expression >2sigma(I)
_cod_data_source_file ja806180z_si_001_1.cif
_cod_data_source_block compound1
_cod_original_cell_volume 3606.1(10)
_cod_database_code 4108869

loop_
_symmetry_equiv_pos_as_xyz
'x, y, z'
'-x, y, -z+1/2'
'x+1/2, y+1/2, z'
'-x+1/2, y+1/2, -z+1/2'
'-x, -y, -z'
'x, -y, z-1/2'
'-x+1/2, -y+1/2, -z'
'x+1/2, -y+1/2, z-1/2'

loop_
_atom_site_label
_atom_site_type_symbol
_atom_site_fract_x
_atom_site_fract_y
_atom_site_fract_z
_atom_site_U_iso_or_equiv
_atom_site_adp_type
_atom_site_occupancy
_atom_site_symmetry_multiplicity
_atom_site_calc_flag
_atom_site_refinement_flags
Cu1 Cu 1.0000 0.0000 0.5000 0.02624(18) Uani 1 2 d S
O1 O 0.98982(9) 0.2734(3) 0.53264(7) 0.0259(5) Uani 1 1 d .
O2 O 1.04915(10) 0.5111(4) 0.57689(8) 0.0378(6) Uani 1 1 d .
O3 O 1.29464(11) 0.4286(4) 0.57858(9) 0.0409(6) Uani 1 1 d .
O4 O 1.33681(10) 0.1097(4) 0.56255(9) 0.0368(6) Uani 1 1 d .
O5 O 1.5000 -0.0835(9) 0.7500 0.0725(13) Uani 1 2 d S
O1W O 1.04204(12) 0.1669(4) 0.42750(9) 0.0379(7) Uani 1 1 d .
N1 N 1.09282(11) 0.0199(4) 0.52737(9) 0.0230(6) Uani 1 1 d .
N2 N 1.38816(14) -0.2659(5) 0.59732(10) 0.0282(7) Uani 1 1 d .
C1 C 1.10437(14) 0.2162(5) 0.54634(10) 0.0216(7) Uani 1 1 d .
C2 C 1.16727(14) 0.2880(5) 0.56015(11) 0.0229(7) Uani 1 1 d .
H2D H 1.1737 0.4244 0.5729 0.027 Uiso 1 1 calc R
C3 C 1.22071(14) 0.1533(5) 0.55476(10) 0.0222(7) Uani 1 1 d .
C4 C 1.20800(15) -0.0520(5) 0.53793(11) 0.0256(8) Uani 1 1 d .
H4A H 1.2423 -0.1492 0.5359 0.031 Uiso 1 1 calc R
C5 C 1.14408(15) -0.1120(5) 0.52408(11) 0.0249(7) Uani 1 1 d .
H5A H 1.1365 -0.2491 0.5120 0.030 Uiso 1 1 calc R
C6 C 1.04363(15) 0.3494(5) 0.55260(11) 0.0250(7) Uani 1 1 d .
C7 C 1.28979(15) 0.2371(5) 0.56689(11) 0.0264(8) Uani 1 1 d .
C8 C 1.41668(17) -0.2607(6) 0.64652(12) 0.0386(9) Uani 1 1 d .
H8A H 1.4326 -0.1172 0.6541 0.046 Uiso 1 1 calc R
H8B H 1.4539 -0.3580 0.6500 0.046 Uiso 1 1 calc R
C9 C 1.36630(18) -0.3243(7) 0.68045(13) 0.0465(10) Uani 1 1 d .
H9A H 1.3513 -0.4687 0.6729 0.056 Uiso 1 1 calc R
H9B H 1.3877 -0.3273 0.7120 0.056 Uiso 1 1 calc R
C10 C 1.30705(18) -0.1797(6) 0.68041(12) 0.0379(9) Uani 1 1 d .
C11 C 1.24681(19) -0.2417(6) 0.65983(13) 0.0455(10) Uani 1 1 d .
H11A H 1.2425 -0.3758 0.6456 0.055 Uiso 1 1 calc R
C12 C 1.1924(2) -0.1079(7) 0.65991(13) 0.0506(11) Uani 1 1 d .
H12A H 1.1525 -0.1532 0.6453 0.061 Uiso 1 1 calc R
C13 C 1.1963(2) 0.0922(7) 0.68131(13) 0.0456(10) Uani 1 1 d .
C14 C 1.2567(2) 0.1534(7) 0.70208(14) 0.0518(11) Uani 1 1 d .
H14A H 1.2609 0.2866 0.7167 0.062 Uiso 1 1 calc R
C15 C 1.3111(2) 0.0206(7) 0.70167(13) 0.0492(10) Uani 1 1 d .
H15A H 1.3512 0.0666 0.7159 0.059 Uiso 1 1 calc R
C16 C 1.1368(2) 0.2382(7) 0.68057(15) 0.0650(13) Uani 1 1 d .
H16A H 1.1485 0.3688 0.6970 0.098 Uiso 1 1 calc R
H16B H 1.1021 0.1679 0.6957 0.098 Uiso 1 1 calc R
H16C H 1.1221 0.2705 0.6486 0.098 Uiso 1 1 calc R
C17 C 1.5219(3) 0.2304(9) 0.7090(2) 0.110(2) Uani 1 1 d .
H17A H 1.5346 0.1307 0.6857 0.165 Uiso 1 1 calc R
H17B H 1.5588 0.3195 0.7189 0.165 Uiso 1 1 calc R
H17C H 1.4865 0.3184 0.6959 0.165 Uiso 1 1 calc R
C18 C 1.5000 0.1112(13) 0.7500 0.0599(17) Uani 1 2 d S
H1B H 1.0786(19) 0.224(6) 0.4295(13) 0.050 Uiso 1 1 d .
H1A H 1.0140(18) 0.268(6) 0.4231(13) 0.050 Uiso 1 1 d .
H2C H 1.3643(18) -0.142(6) 0.5904(12) 0.050 Uiso 1 1 d .
H2B H 1.3617(18) -0.387(6) 0.5896(12) 0.050 Uiso 1 1 d .
H2A H 1.4185(19) -0.265(6) 0.5780(13) 0.050 Uiso 1 1 d .

loop_
_atom_site_aniso_label
_atom_site_aniso_U_11
_atom_site_aniso_U_22
_atom_site_aniso_U_33
_atom_site_aniso_U_23
_atom_site_aniso_U_13
_atom_site_aniso_U_12
Cu1 0.0149(3) 0.0244(3) 0.0390(4) -0.0059(3) -0.0010(2) 0.0015(3)
O1 0.0138(11) 0.0262(12) 0.0374(13) -0.0040(10) 0.0005(9) 0.0027(9)
O2 0.0262(12) 0.0308(13) 0.0549(16) -0.0162(13) -0.0066(10) 0.0107(12)
O3 0.0222(13) 0.0342(15) 0.0658(18) -0.0165(12) 0.0006(11) -0.0054(10)
O4 0.0158(12) 0.0335(13) 0.0610(17) 0.0045(12) 0.0023(11) 0.0045(10)
O5 0.067(3) 0.076(3) 0.074(3) 0.000 0.001(2) 0.000
O1W 0.0219(13) 0.0259(14) 0.0657(18) 0.0036(13) 0.0024(13) 0.0044(11)
N1 0.0177(12) 0.0207(14) 0.0309(15) -0.0027(13) 0.0037(10) -0.0012(12)
N2 0.0216(15) 0.0275(16) 0.0356(18) -0.0031(14) 0.0035(13) -0.0012(13)
C1 0.0169(16) 0.0218(17) 0.0262(18) 0.0012(13) 0.0028(13) 0.0036(13)
C2 0.0196(16) 0.0200(17) 0.0290(18) -0.0027(14) 0.0002(13) -0.0013(13)
C3 0.0197(16) 0.0274(18) 0.0197(16) -0.0003(14) 0.0025(13) 0.0013(14)
C4 0.0175(16) 0.028(2) 0.0307(18) -0.0018(14) 0.0015(13) 0.0066(13)
C5 0.0245(18) 0.0202(17) 0.0300(19) -0.0052(14) 0.0020(14) 0.0026(14)
C6 0.0237(18) 0.0226(18) 0.0285(18) 0.0019(15) 0.0002(14) 0.0042(14)
C7 0.0203(17) 0.030(2) 0.0284(19) 0.0019(15) 0.0010(14) -0.0011(15)
C8 0.033(2) 0.044(2) 0.037(2) -0.0018(17) -0.0039(16) 0.0030(17)
C9 0.051(2) 0.053(3) 0.036(2) 0.0047(19) 0.0047(18) 0.009(2)
C10 0.045(2) 0.042(2) 0.029(2) 0.0040(17) 0.0130(17) 0.0026(18)
C11 0.051(3) 0.043(2) 0.043(2) -0.0045(19) 0.0129(19) 0.000(2)
C12 0.051(3) 0.064(3) 0.038(2) 0.005(2) 0.0090(19) 0.001(2)
C13 0.054(3) 0.050(2) 0.035(2) 0.011(2) 0.0187(19) 0.012(2)
C14 0.067(3) 0.039(2) 0.051(3) 0.000(2) 0.019(2) 0.002(2)
C15 0.050(2) 0.050(3) 0.048(2) -0.002(2) 0.0106(18) -0.004(2)
C16 0.071(3) 0.070(3) 0.057(3) 0.013(2) 0.027(2) 0.025(3)
C17 0.096(5) 0.103(5) 0.132(5) 0.047(4) 0.013(4) -0.006(4)
C18 0.034(4) 0.071(5) 0.074(5) 0.000 -0.004(3) 0.000

loop_
_atom_type_symbol
_atom_type_description
_atom_type_scat_dispersion_real
_atom_type_scat_dispersion_imag
_atom_type_scat_source
C C 0.0033 0.0016 'International Tables Vol C Tables 4.2.6.8 and 6.1.1.4'
H H 0.0000 0.0000 'International Tables Vol C Tables 4.2.6.8 and 6.1.1.4'
N N 0.0061 0.0033 'International Tables Vol C Tables 4.2.6.8 and 6.1.1.4'
O O 0.0106 0.0060 'International Tables Vol C Tables 4.2.6.8 and 6.1.1.4'
Cu Cu 0.3201 1.2651 'International Tables Vol C Tables 4.2.6.8 and 6.1.1.4'

loop_
_geom_angle_atom_site_label_1
_geom_angle_atom_site_label_2
_geom_angle_atom_site_label_3
_geom_angle
_geom_angle_site_symmetry_1
_geom_angle_site_symmetry_3
O1 Cu1 O1 180.000(1) . 5_756
O1 Cu1 N1 96.30(9) . 5_756
O1 Cu1 N1 83.70(9) 5_756 5_756
O1 Cu1 N1 83.70(9) . .
O1 Cu1 N1 96.30(9) 5_756 .
N1 Cu1 N1 180.00(13) 5_756 .
C6 O1 Cu1 114.43(18) . .
H1B O1W H1A 106(4) . .
C5 N1 C1 118.1(2) . .
C5 N1 Cu1 131.0(2) . .
C1 N1 Cu1 110.17(19) . .
C8 N2 H2C 110(2) . .
C8 N2 H2B 115(2) . .
H2C N2 H2B 110(3) . .
C8 N2 H2A 111(3) . .
H2C N2 H2A 105(3) . .
H2B N2 H2A 106(3) . .
N1 C1 C2 122.4(3) . .
N1 C1 C6 115.2(3) . .
C2 C1 C6 122.4(3) . .
C1 C2 C3 119.1(3) . .
C1 C2 H2D 120.4 . .
C3 C2 H2D 120.4 . .
C4 C3 C2 117.9(3) . .
C4 C3 C7 123.0(3) . .
C2 C3 C7 119.1(3) . .
C5 C4 C3 119.8(3) . .
C5 C4 H4A 120.1 . .
C3 C4 H4A 120.1 . .
N1 C5 C4 122.4(3) . .
N1 C5 H5A 118.8 . .
C4 C5 H5A 118.8 . .
O2 C6 O1 126.4(3) . .
O2 C6 C1 118.5(3) . .
O1 C6 C1 115.0(3) . .
O3 C7 O4 126.0(3) . .
O3 C7 C3 116.5(3) . .
O4 C7 C3 117.4(3) . .
N2 C8 C9 111.3(3) . .
N2 C8 H8A 109.4 . .
C9 C8 H8A 109.4 . .
N2 C8 H8B 109.4 . .
C9 C8 H8B 109.4 . .
H8A C8 H8B 108.0 . .
C10 C9 C8 115.0(3) . .
C10 C9 H9A 108.5 . .
C8 C9 H9A 108.5 . .
C10 C9 H9B 108.5 . .
C8 C9 H9B 108.5 . .
H9A C9 H9B 107.5 . .
C11 C10 C15 117.5(4) . .
C11 C10 C9 121.4(4) . .
C15 C10 C9 121.1(4) . .
C10 C11 C12 121.1(4) . .
C10 C11 H11A 119.4 . .
C12 C11 H11A 119.4 . .
C11 C12 C13 121.5(4) . .
C11 C12 H12A 119.2 . .
C13 C12 H12A 119.2 . .
C14 C13 C12 117.2(4) . .
C14 C13 C16 121.8(4) . .
C12 C13 C16 121.0(4) . .
C13 C14 C15 121.4(4) . .
C13 C14 H14A 119.3 . .
C15 C14 H14A 119.3 . .
C14 C15 C10 121.3(4) . .
C14 C15 H15A 119.4 . .
C10 C15 H15A 119.4 . .
C13 C16 H16A 109.5 . .
C13 C16 H16B 109.5 . .
H16A C16 H16B 109.5 . .
C13 C16 H16C 109.5 . .
H16A C16 H16C 109.5 . .
H16B C16 H16C 109.5 . .
C18 C17 H17A 109.5 . .
C18 C17 H17B 109.5 . .
H17A C17 H17B 109.5 . .
C18 C17 H17C 109.5 . .
H17A C17 H17C 109.5 . .
H17B C17 H17C 109.5 . .
O5 C18 C17 120.2(4) . 2_856
O5 C18 C17 120.2(4) . .
C17 C18 C17 119.7(7) 2_856 .

loop_
_geom_bond_atom_site_label_1
_geom_bond_atom_site_label_2
_geom_bond_distance
_geom_bond_site_symmetry_2
Cu1 O1 1.960(2) .
Cu1 O1 1.960(2) 5_756
Cu1 N1 1.994(2) 5_756
Cu1 N1 1.994(2) .
O1 C6 1.287(3) .
O2 C6 1.224(4) .
O3 C7 1.242(4) .
O4 C7 1.257(4) .
O5 C18 1.214(7) .
O1W H1B 0.82(4) .
O1W H1A 0.85(4) .
N1 C5 1.337(4) .
N1 C1 1.351(4) .
N2 C8 1.478(4) .
N2 H2C 0.93(4) .
N2 H2B 0.94(4) .
N2 H2A 0.86(4) .
C1 C2 1.386(4) .
C1 C6 1.510(4) .
C2 C3 1.392(4) .
C2 H2D 0.9300 .
C3 C4 1.384(4) .
C3 C7 1.516(4) .
C4 C5 1.383(4) .
C4 H4A 0.9300 .
C5 H5A 0.9300 .
C8 C9 1.513(5) .
C8 H8A 0.9700 .
C8 H8B 0.9700 .
C9 C10 1.506(5) .
C9 H9A 0.9700 .
C9 H9B 0.9700 .
C10 C11 1.376(5) .
C10 C15 1.388(5) .
C11 C12 1.386(5) .
C11 H11A 0.9300 .
C12 C13 1.389(6) .
C12 H12A 0.9300 .
C13 C14 1.379(6) .
C13 C16 1.514(5) .
C14 C15 1.384(5) .
C14 H14A 0.9300 .
C15 H15A 0.9300 .
C16 H16A 0.9600 .
C16 H16B 0.9600 .
C16 H16C 0.9600 .
C17 C18 1.480(6) .
C17 H17A 0.9600 .
C17 H17B 0.9600 .
C17 H17C 0.9600 .
C18 C17 1.480(6) 2_856

loop_
_geom_hbond_atom_site_label_D
_geom_hbond_atom_site_label_H
_geom_hbond_atom_site_label_A
_geom_hbond_distance_DH
_geom_hbond_distance_HA
_geom_hbond_distance_DA
_geom_hbond_angle_DHA
_geom_hbond_site_symmetry_A
N2 H2A O1 0.86(4) 2.03(4) 2.880(4) 173(4) 3_545
N2 H2C O4 0.93(4) 1.83(4) 2.721(4) 161(3) .
N2 H2B O3 0.94(4) 1.79(4) 2.718(4) 165(3) 1_545
N2 H2A O1W 0.86(4) 2.64(4) 2.986(4) 106(3) 7_746
O1W H1B O4 0.82(4) 2.01(4) 2.828(3) 174(4) 7_756
O1W H1A O2 0.85(4) 1.88(4) 2.731(3) 172(4) 5_766
